data_4070228
loop_
_publ_author_name
'Huynh, Han Vinh'
'Han, Yuan'
'Jothibasu, Ramasamy'
'Yang, Jie An'

_publ_section_title
;
 13C NMR Spectroscopic Determination of Ligand Donor Strengths Using
 N-Heterocyclic Carbene Complexes of Palladium(II)
;
_journal_issue 18
_journal_name_full Organometallics
_journal_page_first 5395
_journal_paper_doi 10.1021/om900667d
_journal_volume 28
_journal_year 2009
_chemical_formula_sum 'C40.5 H55 Br2 N4 O0.13 Pd'
_chemical_formula_weight 866.10
_chemical_name_systematic
; 
 ? 
;
_space_group_IT_number 85
_symmetry_cell_setting tetragonal
_symmetry_space_group_name_Hall '-P 4a'
_symmetry_space_group_name_H-M 'P 4/n :2'
_atom_sites_solution_hydrogens geom
_atom_sites_solution_primary direct
_atom_sites_solution_secondary difmap
_audit_creation_method SHELXL-97
_cell_angle_alpha 90.00
_cell_angle_beta 90.00
_cell_angle_gamma 90.00
_cell_formula_units_Z 16
_cell_length_a 33.6029(15)
_cell_length_b 33.6029(15)
_cell_length_c 16.6252(15)
_cell_measurement_reflns_used 5171
_cell_measurement_temperature 223(2)
_cell_measurement_theta_max 21.63
_cell_measurement_theta_min 2.27
_cell_volume 18772(2)
_computing_cell_refinement 'Bruker SMART'
_computing_data_collection 'Bruker SMART'
_computing_data_reduction 'Bruker SAINT'
_computing_molecular_graphics 'Bruker SHELXTL'
_computing_publication_material 'Bruker SHELXTL'
_computing_structure_refinement 'SHELXL-97 (Sheldrick, 1997)'
_computing_structure_solution 'SHELXS-97 (Sheldrick, 1990)'
_diffrn_ambient_temperature 223(2)
_diffrn_measured_fraction_theta_full 0.999
_diffrn_measured_fraction_theta_max 0.999
_diffrn_measurement_device_type 'CCD area detector'
_diffrn_measurement_method 'phi and omega scans'
_diffrn_radiation_monochromator graphite
_diffrn_radiation_source 'fine-focus sealed tube'
_diffrn_radiation_type MoK\a
_diffrn_radiation_wavelength 0.71073
_diffrn_reflns_av_R_equivalents 0.1331
_diffrn_reflns_av_sigmaI/netI 0.0995
_diffrn_reflns_limit_h_max 43
_diffrn_reflns_limit_h_min -34
_diffrn_reflns_limit_k_max 36
_diffrn_reflns_limit_k_min -43
_diffrn_reflns_limit_l_max 21
_diffrn_reflns_limit_l_min -20
_diffrn_reflns_number 130607
_diffrn_reflns_theta_full 27.50
_diffrn_reflns_theta_max 27.50
_diffrn_reflns_theta_min 1.37
_exptl_absorpt_coefficient_mu 2.126
_exptl_absorpt_correction_T_max 0.6758
_exptl_absorpt_correction_T_min 0.4413
_exptl_absorpt_correction_type multi-scan
_exptl_absorpt_process_details 'Sadabs, (Sheldrick 2001)'
_exptl_crystal_colour Yellow
_exptl_crystal_density_diffrn 1.226
_exptl_crystal_density_meas ?
_exptl_crystal_density_method 'not measured'
_exptl_crystal_description Block
_exptl_crystal_F_000 7088
_exptl_crystal_size_max 0.46
_exptl_crystal_size_mid 0.36
_exptl_crystal_size_min 0.20
_refine_diff_density_max 1.715
_refine_diff_density_min -0.924
_refine_diff_density_rms 0.154
_refine_ls_extinction_method none
_refine_ls_goodness_of_fit_ref 1.011
_refine_ls_hydrogen_treatment constr
_refine_ls_matrix_type full
_refine_ls_number_parameters 861
_refine_ls_number_reflns 21589
_refine_ls_number_restraints 4
_refine_ls_restrained_S_all 1.011
_refine_ls_R_factor_all 0.1406
_refine_ls_R_factor_gt 0.0748
_refine_ls_shift/su_max 0.003
_refine_ls_shift/su_mean 0.000
_refine_ls_structure_factor_coef Fsqd
_refine_ls_weighting_details 'calc w=1/[\s^2^(Fo^2^)+(0.1326P)^2^+0.0000P] where P=(Fo^2^+2Fc^2^)/3'
_refine_ls_weighting_scheme calc
_refine_ls_wR_factor_gt 0.2034
_refine_ls_wR_factor_ref 0.2345
_reflns_number_gt 12228
_reflns_number_total 21589
_reflns_threshold_expression >2sigma(I)
_cod_data_source_file om900667d_si_010.cif
_cod_data_source_block 8547
_cod_depositor_comments
;
The following automatic conversions were performed:

'_symmetry_cell_setting' value 'Tetragonal' changed to 'tetragonal'
according to /home/saulius/struct/CIF-dictionaries/cif_core.dic
dictionary named 'cif_core.dic' version 2.4.2 from 2011-04-26.

Automatic conversion script
Id: cif_fix_values 1715 2011-07-08 13:25:40Z adriana 

The following automatic conversions were performed:

'_exptl_crystal_density_meas' value 'not measured' was changed to '?'
- the value is perceived as not measured.

Automatic conversion script
Id: cif_fix_values 3008 2015-01-20 13:52:24Z robertas 
;
_cod_original_sg_symbol_H-M P4/n
_cod_original_formula_sum 'C40.50 H55 Br2 N4 O0.13 Pd'
_cod_database_code 4070228

loop_
_symmetry_equiv_pos_as_xyz
'x, y, z'
'-x+1/2, -y+1/2, z'
'-y+1/2, x, z'
'y, -x+1/2, z'
'-x, -y, -z'
'x-1/2, y-1/2, -z'
'y-1/2, -x, -z'
'-y, x-1/2, -z'

loop_
_atom_site_label
_atom_site_type_symbol
_atom_site_fract_x
_atom_site_fract_y
_atom_site_fract_z
_atom_site_U_iso_or_equiv
_atom_site_adp_type
_atom_site_occupancy
_atom_site_symmetry_multiplicity
_atom_site_calc_flag
_atom_site_refinement_flags
_atom_site_disorder_assembly
_atom_site_disorder_group
Pd1 Pd 0.143683(15) 0.422506(15) 0.48503(3) 0.03563(14) Uani 1 1 d . . .
Pd2 Pd -0.002048(15) 0.346844(14) 0.03974(3) 0.03503(14) Uani 1 1 d . . .
Br3 Br 0.00500(3) 0.39927(3) -0.06012(5) 0.0637(2) Uani 1 1 d . . .
Br4 Br 0.00111(2) 0.29318(2) 0.13764(5) 0.0567(2) Uani 1 1 d . . .
Br1 Br 0.08438(2) 0.42396(2) 0.40159(4) 0.0527(2) Uani 1 1 d . . .
Br2 Br 0.20690(2) 0.41644(3) 0.55482(5) 0.0705(3) Uani 1 1 d . . .
N1 N 0.17600(16) 0.36204(15) 0.3696(3) 0.0363(12) Uani 1 1 d . . .
N2 N 0.19173(17) 0.42212(16) 0.3331(3) 0.0423(13) Uani 1 1 d . . .
N3 N 0.09295(16) 0.42341(16) 0.6376(3) 0.0394(13) Uani 1 1 d . . .
N4 N 0.10332(16) 0.48306(15) 0.5954(3) 0.0386(12) Uani 1 1 d . . .
N5 N 0.08726(15) 0.35089(15) 0.0530(3) 0.0359(12) Uani 1 1 d . . .
N6 N 0.06787(16) 0.30845(15) -0.0376(3) 0.0375(12) Uani 1 1 d . . .
N7 N -0.07888(16) 0.38699(15) 0.1010(3) 0.0395(13) Uani 1 1 d . . .
N8 N -0.09239(18) 0.33317(17) 0.0398(4) 0.0486(15) Uani 1 1 d . . .
C1 C 0.17213(19) 0.4010(2) 0.3889(4) 0.0399(15) Uani 1 1 d . . .
C2 C 0.19898(18) 0.3579(2) 0.3008(4) 0.0367(15) Uani 1 1 d . . .
C3 C 0.2110(2) 0.3251(2) 0.2570(4) 0.0465(17) Uani 1 1 d . . .
H3A H 0.2038 0.2992 0.2724 0.056 Uiso 1 1 calc R . .
C4 C 0.2340(2) 0.3321(3) 0.1893(4) 0.056(2) Uani 1 1 d . . .
H4A H 0.2428 0.3105 0.1580 0.067 Uiso 1 1 calc R . .
C5 C 0.2444(2) 0.3707(3) 0.1670(4) 0.057(2) Uani 1 1 d . . .
H5A H 0.2605 0.3745 0.1214 0.068 Uiso 1 1 calc R . .
C6 C 0.2319(2) 0.4034(2) 0.2090(4) 0.0486(18) Uani 1 1 d . . .
H6A H 0.2386 0.4293 0.1927 0.058 Uiso 1 1 calc R . .
C7 C 0.20889(19) 0.3964(2) 0.2768(4) 0.0406(16) Uani 1 1 d . . .
C8 C 0.1591(2) 0.33017(18) 0.4211(4) 0.0411(16) Uani 1 1 d . . .
H8A H 0.1440 0.3437 0.4643 0.049 Uiso 1 1 calc R . .
C9 C 0.1917(3) 0.3067(3) 0.4622(5) 0.074(3) Uani 1 1 d . . .
H9A H 0.2091 0.3248 0.4911 0.111 Uiso 1 1 calc R . .
H9B H 0.2070 0.2923 0.4222 0.111 Uiso 1 1 calc R . .
H9C H 0.1799 0.2880 0.4997 0.111 Uiso 1 1 calc R . .
C10 C 0.1290(2) 0.3053(2) 0.3744(5) 0.0532(19) Uani 1 1 d . . .
H10A H 0.1087 0.3226 0.3519 0.080 Uiso 1 1 calc R . .
H10B H 0.1165 0.2863 0.4104 0.080 Uiso 1 1 calc R . .
H10C H 0.1424 0.2912 0.3314 0.080 Uiso 1 1 calc R . .
C11 C 0.1941(3) 0.4657(2) 0.3343(5) 0.059(2) Uani 1 1 d . . .
H11A H 0.1788 0.4744 0.3819 0.071 Uiso 1 1 calc R . .
C12 C 0.1734(3) 0.4834(3) 0.2617(6) 0.082(3) Uani 1 1 d . . .
H12A H 0.1464 0.4734 0.2588 0.122 Uiso 1 1 calc R . .
H12B H 0.1877 0.4759 0.2132 0.122 Uiso 1 1 calc R . .
H12C H 0.1729 0.5121 0.2665 0.122 Uiso 1 1 calc R . .
C13 C 0.2372(3) 0.4791(3) 0.3487(6) 0.076(3) Uani 1 1 d . . .
H13A H 0.2474 0.4664 0.3969 0.115 Uiso 1 1 calc R . .
H13B H 0.2380 0.5077 0.3552 0.115 Uiso 1 1 calc R . .
H13C H 0.2535 0.4715 0.3030 0.115 Uiso 1 1 calc R . .
C14 C 0.11235(18) 0.44415(19) 0.5796(4) 0.0371(15) Uani 1 1 d . . .
C15 C 0.0711(2) 0.4495(2) 0.6874(4) 0.0467(17) Uani 1 1 d . . .
H15A H 0.0549 0.4421 0.7311 0.056 Uiso 1 1 calc R . .
C16 C 0.0775(2) 0.4857(2) 0.6618(4) 0.0465(17) Uani 1 1 d . . .
H16A H 0.0667 0.5092 0.6836 0.056 Uiso 1 1 calc R . .
C17 C 0.10024(19) 0.38162(19) 0.6514(4) 0.0375(15) Uani 1 1 d . . .
C18 C 0.0767(2) 0.3533(2) 0.6114(4) 0.0458(17) Uani 1 1 d . . .
C19 C 0.0881(2) 0.3139(2) 0.6184(5) 0.058(2) Uani 1 1 d . . .
H19A H 0.0737 0.2942 0.5907 0.070 Uiso 1 1 calc R . .
C20 C 0.1197(3) 0.3032(2) 0.6648(5) 0.061(2) Uani 1 1 d . . .
H20 H 0.1271 0.2762 0.6673 0.074 Uiso 1 1 calc R . .
C21 C 0.1411(2) 0.3305(2) 0.7078(5) 0.058(2) Uani 1 1 d . . .
H21A H 0.1624 0.3222 0.7405 0.069 Uiso 1 1 calc R . .
C22 C 0.1311(2) 0.3706(2) 0.7028(4) 0.0457(17) Uani 1 1 d . . .
C23 C 0.0383(2) 0.3647(2) 0.5683(4) 0.054(2) Uani 1 1 d . . .
H23 H 0.0410 0.3924 0.5485 0.065 Uiso 1 1 calc R . .
C24 C 0.0276(3) 0.3383(3) 0.4980(5) 0.075(3) Uani 1 1 d . . .
H24A H 0.0489 0.3389 0.4586 0.112 Uiso 1 1 calc R . .
H24B H 0.0032 0.3477 0.4734 0.112 Uiso 1 1 calc R . .
H24C H 0.0238 0.3112 0.5167 0.112 Uiso 1 1 calc R . .
C25 C 0.0034(2) 0.3634(3) 0.6309(6) 0.078(3) Uani 1 1 d . . .
H25A H 0.0098 0.3803 0.6763 0.117 Uiso 1 1 calc R . .
H25B H -0.0003 0.3362 0.6494 0.117 Uiso 1 1 calc R . .
H25C H -0.0209 0.3727 0.6057 0.117 Uiso 1 1 calc R . .
C26 C 0.1526(2) 0.4006(3) 0.7535(4) 0.057(2) Uani 1 1 d . . .
H26 H 0.1515 0.4268 0.7263 0.068 Uiso 1 1 calc R . .
C27 C 0.1968(3) 0.3886(3) 0.7653(6) 0.093(3) Uani 1 1 d . . .
H27A H 0.2097 0.3867 0.7132 0.139 Uiso 1 1 calc R . .
H27B H 0.1982 0.3630 0.7923 0.139 Uiso 1 1 calc R . .
H27C H 0.2102 0.4085 0.7977 0.139 Uiso 1 1 calc R . .
C28 C 0.1313(3) 0.4040(3) 0.8380(5) 0.077(3) Uani 1 1 d . . .
H28A H 0.1037 0.4115 0.8302 0.115 Uiso 1 1 calc R . .
H28B H 0.1445 0.4241 0.8703 0.115 Uiso 1 1 calc R . .
H28C H 0.1325 0.3786 0.8654 0.115 Uiso 1 1 calc R . .
C29 C 0.1208(2) 0.5174(2) 0.5555(4) 0.0471(17) Uani 1 1 d . . .
C30 C 0.0993(2) 0.5363(2) 0.4930(4) 0.0524(19) Uani 1 1 d . . .
C31 C 0.1167(3) 0.5678(3) 0.4581(6) 0.079(3) Uani 1 1 d . . .
H31A H 0.1032 0.5813 0.4167 0.094 Uiso 1 1 calc R . .
C32 C 0.1545(3) 0.5809(3) 0.4821(7) 0.106(4) Uani 1 1 d . . .
H32 H 0.1666 0.6022 0.4548 0.127 Uiso 1 1 calc R . .
C33 C 0.1738(3) 0.5631(3) 0.5443(7) 0.085(3) Uani 1 1 d . . .
H33 H 0.1985 0.5732 0.5613 0.102 Uiso 1 1 calc R . .
C34 C 0.1578(2) 0.5307(2) 0.5829(5) 0.0538(19) Uani 1 1 d . . .
C35 C 0.0581(2) 0.5234(2) 0.4697(4) 0.0492(18) Uani 1 1 d . . .
H35 H 0.0545 0.4954 0.4868 0.059 Uiso 1 1 calc R . .
C36 C 0.0521(3) 0.5257(3) 0.3790(5) 0.083(3) Uani 1 1 d . . .
H36A H 0.0717 0.5092 0.3522 0.125 Uiso 1 1 calc R . .
H36B H 0.0552 0.5531 0.3614 0.125 Uiso 1 1 calc R . .
H36C H 0.0256 0.5165 0.3655 0.125 Uiso 1 1 calc R . .
C37 C 0.0274(3) 0.5492(3) 0.5135(5) 0.069(2) Uani 1 1 d . . .
H37A H 0.0317 0.5474 0.5711 0.104 Uiso 1 1 calc R . .
H37B H 0.0008 0.5398 0.5009 0.104 Uiso 1 1 calc R . .
H37C H 0.0301 0.5766 0.4963 0.104 Uiso 1 1 calc R . .
C38 C 0.1795(2) 0.5112(3) 0.6544(5) 0.062(2) Uani 1 1 d . . .
H38 H 0.1723 0.4826 0.6564 0.075 Uiso 1 1 calc R . .
C39 C 0.2238(3) 0.5146(3) 0.6462(7) 0.102(4) Uani 1 1 d . . .
H39A H 0.2365 0.5015 0.6913 0.152 Uiso 1 1 calc R . .
H39B H 0.2313 0.5425 0.6456 0.152 Uiso 1 1 calc R . .
H39C H 0.2322 0.5021 0.5965 0.152 Uiso 1 1 calc R . .
C40 C 0.1666(3) 0.5306(3) 0.7318(6) 0.100(4) Uani 1 1 d . . .
H40A H 0.1800 0.5180 0.7767 0.149 Uiso 1 1 calc R . .
H40B H 0.1381 0.5278 0.7380 0.149 Uiso 1 1 calc R . .
H40C H 0.1735 0.5587 0.7305 0.149 Uiso 1 1 calc R . .
C41 C 0.05500(18) 0.33464(18) 0.0180(4) 0.0330(13) Uani 1 1 d . . .
C42 C 0.12182(19) 0.33379(19) 0.0195(4) 0.0372(15) Uani 1 1 d . . .
C43 C 0.1613(2) 0.3409(2) 0.0335(4) 0.0472(17) Uani 1 1 d . . .
H43 H 0.1695 0.3596 0.0722 0.057 Uiso 1 1 calc R . .
C44 C 0.1888(2) 0.3196(3) -0.0112(5) 0.056(2) Uani 1 1 d . . .
H44 H 0.2162 0.3230 -0.0014 0.068 Uiso 1 1 calc R . .
C45 C 0.1763(2) 0.2933(2) -0.0705(5) 0.054(2) Uani 1 1 d . . .
H45 H 0.1955 0.2802 -0.1020 0.064 Uiso 1 1 calc R . .
C46 C 0.1365(2) 0.2860(2) -0.0846(4) 0.0464(17) Uani 1 1 d . . .
H46 H 0.1282 0.2675 -0.1236 0.056 Uiso 1 1 calc R . .
C47 C 0.10872(19) 0.30748(19) -0.0383(4) 0.0370(14) Uani 1 1 d . . .
C48 C 0.0848(2) 0.3801(2) 0.1201(4) 0.0479(18) Uani 1 1 d . . .
H48 H 0.0563 0.3857 0.1297 0.057 Uiso 1 1 calc R . .
C49 C 0.1041(3) 0.4182(2) 0.0967(6) 0.079(3) Uani 1 1 d . . .
H49A H 0.0916 0.4284 0.0483 0.119 Uiso 1 1 calc R . .
H49B H 0.1322 0.4137 0.0867 0.119 Uiso 1 1 calc R . .
H49C H 0.1010 0.4374 0.1399 0.119 Uiso 1 1 calc R . .
C50 C 0.1016(3) 0.3623(3) 0.1970(4) 0.065(2) Uani 1 1 d . . .
H50A H 0.0873 0.3380 0.2099 0.097 Uiso 1 1 calc R . .
H50B H 0.0986 0.3812 0.2407 0.097 Uiso 1 1 calc R . .
H50C H 0.1296 0.3562 0.1895 0.097 Uiso 1 1 calc R . .
C51 C 0.0398(2) 0.2846(2) -0.0870(5) 0.054(2) Uani 1 1 d . . .
H51 H 0.0126 0.2935 -0.0724 0.064 Uiso 1 1 calc R . .
C52 C 0.0450(3) 0.2934(3) -0.1760(5) 0.069(2) Uani 1 1 d . . .
H52A H 0.0420 0.3218 -0.1852 0.104 Uiso 1 1 calc R . .
H52B H 0.0250 0.2791 -0.2065 0.104 Uiso 1 1 calc R . .
H52C H 0.0713 0.2850 -0.1930 0.104 Uiso 1 1 calc R . .
C53 C 0.0429(3) 0.2414(2) -0.0622(5) 0.071(3) Uani 1 1 d . . .
H53A H 0.0385 0.2391 -0.0047 0.107 Uiso 1 1 calc R . .
H53B H 0.0691 0.2314 -0.0754 0.107 Uiso 1 1 calc R . .
H53C H 0.0229 0.2259 -0.0905 0.107 Uiso 1 1 calc R . .
C54 C -0.06152(19) 0.35714(19) 0.0605(4) 0.0370(14) Uani 1 1 d . . .
C55 C -0.1192(2) 0.3819(2) 0.1065(4) 0.0504(18) Uani 1 1 d . . .
H55 H -0.1373 0.3988 0.1329 0.060 Uiso 1 1 calc R . .
C56 C -0.1278(2) 0.3480(2) 0.0666(5) 0.0541(19) Uani 1 1 d . . .
H56 H -0.1532 0.3368 0.0588 0.065 Uiso 1 1 calc R . .
C57 C -0.0574(2) 0.4209(2) 0.1325(4) 0.0483(18) Uani 1 1 d . . .
C58 C -0.0348(2) 0.4157(2) 0.2048(5) 0.056(2) Uani 1 1 d . . .
C59 C -0.0113(3) 0.4472(3) 0.2294(6) 0.070(3) Uani 1 1 d . . .
H59 H 0.0051 0.4443 0.2748 0.084 Uiso 1 1 calc R . .
C60 C -0.0116(3) 0.4816(4) 0.1894(6) 0.088(3) Uani 1 1 d . . .
H60 H 0.0050 0.5023 0.2071 0.106 Uiso 1 1 calc R . .
C61 C -0.0343(3) 0.4877(3) 0.1260(7) 0.086(4) Uani 1 1 d . . .
H61 H -0.0347 0.5131 0.1023 0.103 Uiso 1 1 calc R . .
C62 C -0.0587(3) 0.4564(2) 0.0920(5) 0.061(2) Uani 1 1 d . . .
C63 C -0.0389(3) 0.3784(3) 0.2527(5) 0.065(2) Uani 1 1 d . . .
H63 H -0.0439 0.3564 0.2143 0.078 Uiso 1 1 calc R . .
C64 C -0.0024(3) 0.3675(3) 0.3011(6) 0.090(3) Uani 1 1 d . . .
H64A H 0.0204 0.3652 0.2654 0.135 Uiso 1 1 calc R . .
H64B H -0.0068 0.3423 0.3281 0.135 Uiso 1 1 calc R . .
H64C H 0.0027 0.3880 0.3408 0.135 Uiso 1 1 calc R . .
C65 C -0.0760(3) 0.3816(3) 0.3087(5) 0.083(3) Uani 1 1 d . . .
H65A H -0.0993 0.3882 0.2768 0.125 Uiso 1 1 calc R . .
H65B H -0.0716 0.4022 0.3485 0.125 Uiso 1 1 calc R . .
H65C H -0.0803 0.3563 0.3356 0.125 Uiso 1 1 calc R . .
C66 C -0.0858(3) 0.4611(3) 0.0179(5) 0.077(3) Uani 1 1 d . . .
H66 H -0.0935 0.4342 -0.0004 0.092 Uiso 1 1 calc R . .
C67 C -0.0657(4) 0.4828(3) -0.0538(7) 0.120(5) Uani 1 1 d . . .
H67A H -0.0417 0.4687 -0.0691 0.180 Uiso 1 1 calc R . .
H67B H -0.0590 0.5098 -0.0381 0.180 Uiso 1 1 calc R . .
H67C H -0.0839 0.4835 -0.0991 0.180 Uiso 1 1 calc R . .
C68 C -0.1245(3) 0.4845(3) 0.0372(7) 0.100(4) Uani 1 1 d . . .
H68A H -0.1382 0.4719 0.0817 0.149 Uiso 1 1 calc R . .
H68B H -0.1416 0.4847 -0.0097 0.149 Uiso 1 1 calc R . .
H68C H -0.1178 0.5117 0.0517 0.149 Uiso 1 1 calc R . .
C69 C -0.0885(2) 0.2968(3) -0.0064(6) 0.063(2) Uani 1 1 d . . .
C70 C -0.0846(3) 0.3013(3) -0.0877(7) 0.083(3) Uani 1 1 d . . .
C71 C -0.0805(4) 0.2655(5) -0.1343(10) 0.130(6) Uani 1 1 d . . .
H71 H -0.0770 0.2663 -0.1903 0.156 Uiso 1 1 calc R . .
C72 C -0.0820(5) 0.2304(5) -0.0940(13) 0.146(8) Uani 1 1 d . . .
H72A H -0.0789 0.2069 -0.1241 0.176 Uiso 1 1 calc R . .
C73 C -0.0871(4) 0.2269(4) -0.0184(11) 0.123(5) Uani 1 1 d . . .
H73 H -0.0886 0.2016 0.0055 0.148 Uiso 1 1 calc R . .
C74 C -0.0905(3) 0.2596(3) 0.0262(9) 0.089(3) Uani 1 1 d . . .
C75 C -0.0853(3) 0.3411(4) -0.1282(6) 0.096(4) Uani 1 1 d . . .
H75 H -0.0737 0.3607 -0.0903 0.116 Uiso 1 1 calc R . .
C76 C -0.0612(4) 0.3441(5) -0.2102(7) 0.146(6) Uani 1 1 d . . .
H76A H -0.0336 0.3373 -0.2007 0.219 Uiso 1 1 calc R . .
H76B H -0.0629 0.3711 -0.2308 0.219 Uiso 1 1 calc R . .
H76C H -0.0725 0.3258 -0.2491 0.219 Uiso 1 1 calc R . .
C77 C -0.1279(4) 0.3533(5) -0.1442(8) 0.146(6) Uani 1 1 d . . .
H77A H -0.1429 0.3527 -0.0943 0.220 Uiso 1 1 calc R . .
H77B H -0.1398 0.3349 -0.1824 0.220 Uiso 1 1 calc R . .
H77C H -0.1284 0.3800 -0.1663 0.220 Uiso 1 1 calc R . .
C78 C -0.0980(3) 0.2552(3) 0.1146(12) 0.129(6) Uani 1 1 d . . .
H78 H -0.0898 0.2800 0.1419 0.155 Uiso 1 1 calc R . .
C79 C -0.0716(4) 0.2187(4) 0.1496(12) 0.191(9) Uani 1 1 d . . .
H79A H -0.0436 0.2245 0.1419 0.287 Uiso 1 1 calc R . .
H79B H -0.0784 0.1944 0.1214 0.287 Uiso 1 1 calc R . .
H79C H -0.0770 0.2155 0.2066 0.287 Uiso 1 1 calc R . .
C80 C -0.1427(4) 0.2482(4) 0.1312(14) 0.217(12) Uani 1 1 d . . .
H80A H -0.1579 0.2708 0.1118 0.326 Uiso 1 1 calc R . .
H80B H -0.1468 0.2451 0.1886 0.326 Uiso 1 1 calc R . .
H80C H -0.1513 0.2242 0.1037 0.326 Uiso 1 1 calc R . .
O1S O 0.2500 0.2500 -0.2180(10) 0.102(4) Uiso 1 4 d S . .
C1S C 0.2839(14) 0.242(2) -0.259(3) 0.102(4) Uiso 0.25 1 d PD A -1
H1SA H 0.2884 0.2134 -0.2606 0.122 Uiso 0.25 1 calc PR A -1
H1SB H 0.3065 0.2544 -0.2312 0.122 Uiso 0.25 1 calc PR A -1
C2S C 0.2814(10) 0.2582(17) -0.3443(19) 0.102(4) Uiso 0.25 1 d PD A -1
H2SA H 0.2920 0.2393 -0.3837 0.122 Uiso 0.25 1 calc PR A -1
H2SB H 0.2949 0.2839 -0.3498 0.122 Uiso 0.25 1 calc PR A -1
C3S C 0.2365(12) 0.2624(18) -0.3511(18) 0.102(4) Uiso 0.25 1 d PD A -1
H3SA H 0.2235 0.2368 -0.3618 0.122 Uiso 0.25 1 calc PR A -1
H3SB H 0.2288 0.2818 -0.3924 0.122 Uiso 0.25 1 calc PR A -1
C4S C 0.228(2) 0.2775(17) -0.267(2) 0.102(4) Uiso 0.25 1 d PD A -1
H4SA H 0.2373 0.3048 -0.2593 0.122 Uiso 0.25 1 calc PR A -1
H4SB H 0.1993 0.2763 -0.2544 0.122 Uiso 0.25 1 calc PR A -1

loop_
_atom_site_aniso_label
_atom_site_aniso_U_11
_atom_site_aniso_U_22
_atom_site_aniso_U_33
_atom_site_aniso_U_23
_atom_site_aniso_U_13
_atom_site_aniso_U_12
Pd1 0.0406(3) 0.0422(3) 0.0241(2) -0.0049(2) 0.0025(2) -0.0033(2)
Pd2 0.0388(3) 0.0392(3) 0.0271(2) -0.0040(2) -0.0017(2) 0.0061(2)
Br3 0.0712(6) 0.0613(5) 0.0584(5) 0.0196(4) 0.0088(4) 0.0151(4)
Br4 0.0617(5) 0.0598(5) 0.0487(4) 0.0136(4) 0.0026(4) 0.0103(4)
Br1 0.0508(4) 0.0714(5) 0.0361(4) -0.0139(3) -0.0050(3) 0.0035(4)
Br2 0.0503(5) 0.1158(8) 0.0453(5) -0.0158(5) -0.0089(4) 0.0082(5)
N1 0.046(3) 0.039(3) 0.025(3) 0.000(2) 0.007(2) 0.000(2)
N2 0.052(4) 0.045(3) 0.030(3) 0.000(2) 0.007(3) -0.010(3)
N3 0.044(3) 0.049(3) 0.026(3) -0.009(2) 0.005(2) -0.004(2)
N4 0.049(3) 0.041(3) 0.027(3) -0.005(2) 0.002(2) -0.003(2)
N5 0.039(3) 0.043(3) 0.026(3) -0.001(2) -0.003(2) 0.001(2)
N6 0.042(3) 0.039(3) 0.031(3) -0.008(2) 0.001(2) 0.002(2)
N7 0.046(3) 0.038(3) 0.034(3) -0.004(2) 0.007(2) 0.004(2)
N8 0.048(4) 0.043(3) 0.055(4) -0.012(3) -0.007(3) 0.004(3)
C1 0.038(4) 0.047(4) 0.034(4) 0.001(3) -0.006(3) -0.002(3)
C2 0.036(4) 0.051(4) 0.023(3) -0.004(3) 0.001(3) -0.005(3)
C3 0.046(4) 0.058(5) 0.036(4) -0.010(3) -0.002(3) 0.002(3)
C4 0.041(4) 0.089(6) 0.037(4) -0.014(4) -0.005(3) 0.011(4)
C5 0.029(4) 0.109(7) 0.032(4) 0.002(4) 0.007(3) -0.005(4)
C6 0.045(4) 0.073(5) 0.028(3) -0.002(3) 0.011(3) -0.011(4)
C7 0.044(4) 0.056(4) 0.022(3) -0.005(3) 0.000(3) 0.000(3)
C8 0.052(4) 0.030(4) 0.040(4) 0.002(3) 0.001(3) -0.007(3)
C9 0.095(7) 0.070(6) 0.058(5) 0.015(4) -0.012(5) 0.005(5)
C10 0.053(5) 0.051(5) 0.056(5) 0.001(4) 0.009(4) -0.008(3)
C11 0.088(6) 0.041(4) 0.049(5) -0.002(3) 0.015(4) -0.012(4)
C12 0.105(8) 0.060(6) 0.079(7) 0.021(5) 0.006(6) 0.003(5)
C13 0.090(7) 0.065(6) 0.074(6) -0.004(5) 0.008(5) -0.035(5)
C14 0.038(4) 0.042(4) 0.032(3) -0.003(3) -0.007(3) -0.004(3)
C15 0.055(4) 0.052(5) 0.033(4) -0.006(3) 0.010(3) -0.001(3)
C16 0.056(5) 0.049(4) 0.034(4) -0.005(3) 0.009(3) 0.012(3)
C17 0.045(4) 0.043(4) 0.025(3) -0.003(3) 0.005(3) -0.010(3)
C18 0.052(4) 0.052(5) 0.033(4) -0.001(3) 0.001(3) -0.009(3)
C19 0.076(6) 0.052(5) 0.046(4) -0.004(4) 0.003(4) -0.021(4)
C20 0.074(6) 0.052(5) 0.058(5) 0.012(4) 0.002(4) 0.003(4)
C21 0.059(5) 0.064(5) 0.051(5) 0.015(4) -0.004(4) -0.015(4)
C22 0.053(4) 0.053(5) 0.031(4) 0.003(3) -0.001(3) -0.010(3)
C23 0.063(5) 0.066(5) 0.034(4) 0.004(3) -0.010(3) -0.020(4)
C24 0.096(7) 0.084(7) 0.045(5) -0.002(4) -0.024(5) -0.021(5)
C25 0.057(6) 0.107(8) 0.070(6) 0.014(5) -0.001(5) -0.003(5)
C26 0.061(5) 0.073(6) 0.036(4) 0.005(4) -0.016(3) -0.013(4)
C27 0.068(6) 0.145(10) 0.064(6) 0.015(6) -0.023(5) -0.031(6)
C28 0.090(7) 0.095(7) 0.045(5) -0.009(5) -0.012(5) -0.001(5)
C29 0.059(5) 0.043(4) 0.039(4) -0.002(3) 0.004(3) -0.005(3)
C30 0.063(5) 0.058(5) 0.036(4) 0.005(3) -0.001(3) 0.011(4)
C31 0.086(7) 0.072(6) 0.078(7) 0.028(5) -0.010(5) -0.008(5)
C32 0.101(9) 0.099(9) 0.118(10) 0.062(7) -0.020(7) -0.031(7)
C33 0.066(6) 0.068(6) 0.122(9) 0.033(6) -0.021(6) -0.027(5)
C34 0.049(4) 0.054(5) 0.059(5) 0.004(4) -0.006(4) -0.013(4)
C35 0.055(5) 0.051(4) 0.042(4) -0.003(3) -0.011(3) 0.003(3)
C36 0.111(8) 0.087(7) 0.051(5) -0.003(5) -0.036(5) 0.012(6)
C37 0.065(6) 0.081(6) 0.061(5) 0.002(5) -0.008(4) 0.007(5)
C38 0.059(5) 0.065(5) 0.063(5) 0.003(4) -0.025(4) -0.013(4)
C39 0.069(7) 0.123(9) 0.112(9) 0.034(7) -0.050(6) -0.031(6)
C40 0.114(9) 0.130(10) 0.054(6) -0.014(6) -0.029(6) -0.013(7)
C41 0.036(3) 0.036(3) 0.027(3) 0.007(3) -0.003(3) 0.003(3)
C42 0.040(4) 0.042(4) 0.030(3) 0.009(3) -0.004(3) 0.003(3)
C43 0.047(4) 0.052(4) 0.042(4) 0.003(3) -0.010(3) 0.003(3)
C44 0.039(4) 0.085(6) 0.045(4) 0.019(4) 0.002(3) 0.000(4)
C45 0.045(4) 0.067(5) 0.049(4) 0.021(4) 0.018(4) 0.013(4)
C46 0.055(5) 0.049(4) 0.035(4) 0.004(3) 0.009(3) 0.014(3)
C47 0.041(4) 0.039(4) 0.032(3) 0.002(3) -0.001(3) 0.003(3)
C48 0.052(4) 0.048(4) 0.044(4) -0.019(3) -0.010(3) 0.007(3)
C49 0.099(7) 0.048(5) 0.091(7) -0.014(5) -0.012(6) 0.006(5)
C50 0.074(6) 0.087(6) 0.033(4) -0.014(4) -0.011(4) 0.008(5)
C51 0.042(4) 0.061(5) 0.058(5) -0.028(4) 0.000(3) -0.011(3)
C52 0.077(6) 0.088(6) 0.042(5) -0.021(4) -0.006(4) 0.004(5)
C53 0.088(7) 0.054(5) 0.072(6) -0.024(4) 0.018(5) -0.019(4)
C54 0.041(4) 0.036(4) 0.033(3) 0.000(3) -0.005(3) 0.005(3)
C55 0.048(5) 0.054(5) 0.050(4) -0.004(4) 0.003(3) 0.011(3)
C56 0.039(4) 0.059(5) 0.064(5) -0.010(4) -0.001(4) 0.008(3)
C57 0.053(5) 0.040(4) 0.052(4) -0.011(3) 0.023(4) 0.001(3)
C58 0.055(5) 0.067(5) 0.046(4) -0.031(4) 0.012(4) -0.009(4)
C59 0.069(6) 0.082(7) 0.060(6) -0.029(5) 0.027(4) -0.028(5)
C60 0.098(8) 0.119(10) 0.049(6) -0.038(6) 0.025(5) -0.031(7)
C61 0.108(8) 0.037(5) 0.113(9) -0.014(5) 0.069(7) -0.020(5)
C62 0.071(6) 0.050(5) 0.063(5) 0.005(4) 0.033(4) 0.008(4)
C63 0.077(6) 0.086(6) 0.032(4) -0.017(4) -0.008(4) 0.012(5)
C64 0.083(7) 0.133(9) 0.054(6) -0.007(6) -0.021(5) 0.017(6)
C65 0.108(8) 0.089(7) 0.053(5) -0.002(5) 0.012(5) -0.008(6)
C66 0.108(8) 0.057(5) 0.065(6) 0.015(4) 0.042(6) 0.015(5)
C67 0.160(12) 0.101(8) 0.100(9) 0.046(7) 0.071(8) 0.066(8)
C68 0.094(8) 0.098(8) 0.107(9) 0.028(7) 0.041(7) 0.026(6)
C69 0.043(5) 0.066(6) 0.081(7) -0.026(5) -0.013(4) 0.009(4)
C70 0.064(6) 0.091(8) 0.094(8) -0.047(7) -0.023(5) 0.028(5)
C71 0.109(10) 0.148(13) 0.135(13) -0.087(11) -0.003(8) -0.019(9)
C72 0.134(13) 0.109(12) 0.20(2) -0.104(15) 0.012(13) -0.004(10)
C73 0.125(11) 0.055(7) 0.189(17) -0.042(10) -0.020(12) 0.005(6)
C74 0.073(7) 0.062(7) 0.131(10) -0.013(7) -0.026(7) -0.005(5)
C75 0.061(6) 0.179(12) 0.050(6) -0.028(7) -0.008(5) 0.025(7)
C76 0.094(9) 0.282(19) 0.062(7) -0.035(10) 0.006(6) 0.031(10)
C77 0.120(11) 0.224(17) 0.096(10) 0.018(11) 0.005(8) 0.059(11)
C78 0.067(7) 0.046(6) 0.27(2) 0.029(9) -0.050(10) -0.011(5)
C79 0.115(11) 0.092(10) 0.37(3) 0.102(14) -0.023(14) -0.011(8)
C80 0.065(8) 0.125(12) 0.46(4) 0.124(17) 0.013(13) 0.017(8)

loop_
_atom_type_symbol
_atom_type_description
_atom_type_scat_dispersion_real
_atom_type_scat_dispersion_imag
_atom_type_scat_source
C C 0.0033 0.0016 'International Tables Vol C Tables 4.2.6.8 and 6.1.1.4'
H H 0.0000 0.0000 'International Tables Vol C Tables 4.2.6.8 and 6.1.1.4'
N N 0.0061 0.0033 'International Tables Vol C Tables 4.2.6.8 and 6.1.1.4'
Br Br -0.2901 2.4595 'International Tables Vol C Tables 4.2.6.8 and 6.1.1.4'
Pd Pd -0.9988 1.0072 'International Tables Vol C Tables 4.2.6.8 and 6.1.1.4'
O O 0.0106 0.0060 'International Tables Vol C Tables 4.2.6.8 and 6.1.1.4'

loop_
_geom_angle_atom_site_label_1
_geom_angle_atom_site_label_2
_geom_angle_atom_site_label_3
_geom_angle
_geom_angle_site_symmetry_1
_geom_angle_site_symmetry_3
C1 Pd1 C14 177.2(2) . .
C1 Pd1 Br1 86.72(18) . .
C14 Pd1 Br1 90.54(17) . .
C1 Pd1 Br2 86.19(18) . .
C14 Pd1 Br2 96.54(17) . .
Br1 Pd1 Br2 172.81(3) . .
C41 Pd2 C54 177.6(3) . .
C41 Pd2 Br4 85.79(17) . .
C54 Pd2 Br4 93.15(17) . .
C41 Pd2 Br3 86.09(17) . .
C54 Pd2 Br3 95.00(17) . .
Br4 Pd2 Br3 171.82(4) . .
C1 N1 C2 110.2(5) . .
C1 N1 C8 121.6(5) . .
C2 N1 C8 128.1(5) . .
C1 N2 C7 109.8(6) . .
C1 N2 C11 123.0(6) . .
C7 N2 C11 127.2(6) . .
C14 N3 C15 110.4(6) . .
C14 N3 C17 122.1(5) . .
C15 N3 C17 126.8(5) . .
C14 N4 C16 110.4(5) . .
C14 N4 C29 125.6(5) . .
C16 N4 C29 123.7(5) . .
C41 N5 C42 109.1(5) . .
C41 N5 C48 123.2(5) . .
C42 N5 C48 127.6(5) . .
C41 N6 C47 110.0(5) . .
C41 N6 C51 121.8(5) . .
C47 N6 C51 128.1(5) . .
C54 N7 C55 111.8(6) . .
C54 N7 C57 123.6(6) . .
C55 N7 C57 124.6(5) . .
C54 N8 C56 111.6(6) . .
C54 N8 C69 124.5(6) . .
C56 N8 C69 123.9(6) . .
N2 C1 N1 107.5(6) . .
N2 C1 Pd1 126.7(5) . .
N1 C1 Pd1 125.8(5) . .
C3 C2 N1 132.6(6) . .
C3 C2 C7 121.3(6) . .
N1 C2 C7 106.0(5) . .
C2 C3 C4 117.2(7) . .
C3 C4 C5 120.8(7) . .
C6 C5 C4 122.4(7) . .
C5 C6 C7 116.8(7) . .
C6 C7 C2 121.4(6) . .
C6 C7 N2 132.1(7) . .
C2 C7 N2 106.5(5) . .
N1 C8 C9 111.1(6) . .
N1 C8 C10 110.8(6) . .
C9 C8 C10 115.2(6) . .
N2 C11 C12 110.8(7) . .
N2 C11 C13 110.3(7) . .
C12 C11 C13 116.2(7) . .
N3 C14 N4 104.4(5) . .
N3 C14 Pd1 128.1(5) . .
N4 C14 Pd1 127.4(5) . .
C16 C15 N3 107.6(6) . .
C15 C16 N4 107.3(6) . .
C22 C17 C18 122.0(6) . .
C22 C17 N3 118.8(6) . .
C18 C17 N3 119.1(6) . .
C19 C18 C17 116.8(7) . .
C19 C18 C23 121.0(7) . .
C17 C18 C23 122.0(7) . .
C20 C19 C18 121.2(7) . .
C19 C20 C21 121.9(8) . .
C20 C21 C22 119.5(8) . .
C21 C22 C17 118.3(6) . .
C21 C22 C26 120.1(7) . .
C17 C22 C26 121.6(7) . .
C24 C23 C18 114.6(7) . .
C24 C23 C25 108.5(7) . .
C18 C23 C25 108.3(6) . .
C22 C26 C27 110.9(7) . .
C22 C26 C28 109.2(6) . .
C27 C26 C28 109.9(7) . .
C34 C29 C30 123.4(7) . .
C34 C29 N4 117.6(6) . .
C30 C29 N4 119.0(6) . .
C31 C30 C29 116.7(8) . .
C31 C30 C35 121.2(7) . .
C29 C30 C35 122.0(7) . .
C30 C31 C32 121.2(9) . .
C33 C32 C31 120.8(9) . .
C32 C33 C34 121.0(9) . .
C33 C34 C29 116.7(7) . .
C33 C34 C38 120.8(7) . .
C29 C34 C38 122.4(7) . .
C30 C35 C36 111.3(7) . .
C30 C35 C37 109.6(6) . .
C36 C35 C37 110.5(7) . .
C39 C38 C40 109.3(8) . .
C39 C38 C34 111.5(7) . .
C40 C38 C34 109.8(7) . .
N5 C41 N6 107.6(5) . .
N5 C41 Pd2 127.8(5) . .
N6 C41 Pd2 124.5(5) . .
C43 C42 C47 122.8(6) . .
C43 C42 N5 131.3(6) . .
C47 C42 N5 105.9(5) . .
C42 C43 C44 117.7(7) . .
C43 C44 C45 120.5(7) . .
C46 C45 C44 121.8(7) . .
C45 C46 C47 117.3(7) . .
N6 C47 C42 107.3(5) . .
N6 C47 C46 132.8(6) . .
C42 C47 C46 119.9(6) . .
C49 C48 N5 110.4(6) . .
C49 C48 C50 113.5(7) . .
N5 C48 C50 110.5(6) . .
N6 C51 C53 108.8(7) . .
N6 C51 C52 111.1(6) . .
C53 C51 C52 116.4(7) . .
N7 C54 N8 103.8(6) . .
N7 C54 Pd2 129.2(5) . .
N8 C54 Pd2 126.9(5) . .
C56 C55 N7 106.6(6) . .
C55 C56 N8 106.2(6) . .
C62 C57 C58 122.4(7) . .
C62 C57 N7 119.4(7) . .
C58 C57 N7 118.1(6) . .
C59 C58 C57 117.2(8) . .
C59 C58 C63 122.6(8) . .
C57 C58 C63 120.1(6) . .
C60 C59 C58 120.9(10) . .
C61 C60 C59 122.6(10) . .
C60 C61 C62 121.8(9) . .
C57 C62 C61 114.9(9) . .
C57 C62 C66 120.2(8) . .
C61 C62 C66 124.9(8) . .
C58 C63 C64 114.4(8) . .
C58 C63 C65 109.5(7) . .
C64 C63 C65 110.4(7) . .
C62 C66 C67 114.0(9) . .
C62 C66 C68 112.4(8) . .
C67 C66 C68 106.5(7) . .
C74 C69 C70 120.0(9) . .
C74 C69 N8 123.9(9) . .
C70 C69 N8 116.0(9) . .
C69 C70 C71 116.6(12) . .
C69 C70 C75 122.9(8) . .
C71 C70 C75 120.5(12) . .
C72 C71 C70 117.3(15) . .
C73 C72 C71 124.9(15) . .
C72 C73 C74 119.0(16) . .
C73 C74 C69 122.1(14) . .
C73 C74 C78 118.6(13) . .
C69 C74 C78 119.3(10) . .
C70 C75 C77 109.5(10) . .
C70 C75 C76 115.9(11) . .
C77 C75 C76 108.2(9) . .
C74 C78 C80 110.8(13) . .
C74 C78 C79 109.6(14) . .
C80 C78 C79 110.6(10) . .
C1S O1S C1S 120(3) 3 4
C1S O1S C1S 75.3(16) 3 .
C1S O1S C1S 75.3(16) 4 .
C1S O1S C1S 75.3(16) 3 2
C1S O1S C1S 75.3(16) 4 2
C1S O1S C1S 120(3) . 2
C1S O1S C4S 32(2) 3 4
C1S O1S C4S 106(2) 4 4
C1S O1S C4S 44(2) . 4
C1S O1S C4S 99(2) 2 4
C1S O1S C4S 99(2) 3 2
C1S O1S C4S 44(2) 4 2
C1S O1S C4S 32(2) . 2
C1S O1S C4S 106(2) 2 2
C4S O1S C4S 71.5(12) 4 2
C1S O1S C4S 44(2) 3 .
C1S O1S C4S 99(2) 4 .
C1S O1S C4S 106(2) . .
C1S O1S C4S 32(2) 2 .
C4S O1S C4S 71.5(12) 4 .
C4S O1S C4S 111(2) 2 .
C1S O1S C4S 106(2) 3 3
C1S O1S C4S 32(2) 4 3
C1S O1S C4S 99(2) . 3
C1S O1S C4S 44(2) 2 3
C4S O1S C4S 111(2) 4 3
C4S O1S C4S 71.5(12) 2 3
C4S O1S C4S 71.5(12) . 3
O1S C1S C2S 111(2) . .
C1S C2S C3S 99.1(18) . .
C2S C3S C4S 98.7(19) . .
O1S C4S C3S 102(2) . .

loop_
_geom_bond_atom_site_label_1
_geom_bond_atom_site_label_2
_geom_bond_distance
_geom_bond_site_symmetry_2
Pd1 C1 1.998(7) .
Pd1 C14 2.027(6) .
Pd1 Br1 2.4286(9) .
Pd1 Br2 2.4291(9) .
Pd2 C41 1.993(6) .
Pd2 C54 2.057(6) .
Pd2 Br4 2.4316(9) .
Pd2 Br3 2.4322(9) .
N1 C1 1.355(8) .
N1 C2 1.386(8) .
N1 C8 1.484(8) .
N2 C1 1.341(8) .
N2 C7 1.397(8) .
N2 C11 1.466(9) .
N3 C14 1.357(8) .
N3 C15 1.411(8) .
N3 C17 1.444(8) .
N4 C14 1.368(8) .
N4 C16 1.408(8) .
N4 C29 1.455(9) .
N5 C41 1.346(8) .
N5 C42 1.410(8) .
N5 C48 1.489(8) .
N6 C41 1.348(8) .
N6 C47 1.373(8) .
N6 C51 1.486(8) .
N7 C54 1.342(8) .
N7 C55 1.367(8) .
N7 C57 1.446(9) .
N8 C54 1.358(8) .
N8 C56 1.366(9) .
N8 C69 1.449(10) .
C2 C3 1.382(9) .
C2 C7 1.394(9) .
C3 C4 1.385(10) .
C4 C5 1.396(11) .
C5 C6 1.365(11) .
C6 C7 1.388(9) .
C8 C9 1.512(10) .
C8 C10 1.525(9) .
C11 C12 1.516(12) .
C11 C13 1.535(11) .
C15 C16 1.309(9) .
C17 C22 1.394(9) .
C17 C18 1.404(9) .
C18 C19 1.384(10) .
C18 C23 1.524(10) .
C19 C20 1.362(11) .
C20 C21 1.368(11) .
C21 C22 1.392(10) .
C22 C26 1.500(10) .
C23 C24 1.513(10) .
C23 C25 1.568(11) .
C26 C27 1.552(11) .
C26 C28 1.582(11) .
C29 C34 1.399(10) .
C29 C30 1.415(10) .
C30 C31 1.340(11) .
C30 C35 1.500(10) .
C31 C32 1.403(13) .
C32 C33 1.360(13) .
C33 C34 1.373(11) .
C34 C38 1.542(11) .
C35 C36 1.525(10) .
C35 C37 1.533(11) .
C38 C39 1.497(12) .
C38 C40 1.507(13) .
C42 C43 1.369(9) .
C42 C47 1.378(9) .
C43 C44 1.387(10) .
C44 C45 1.388(11) .
C45 C46 1.382(10) .
C46 C47 1.408(9) .
C48 C49 1.487(11) .
C48 C50 1.520(10) .
C51 C53 1.514(11) .
C51 C52 1.519(11) .
C55 C56 1.351(10) .
C57 C62 1.371(10) .
C57 C58 1.434(11) .
C58 C59 1.382(10) .
C58 C63 1.490(12) .
C59 C60 1.335(14) .
C60 C61 1.317(15) .
C61 C62 1.450(13) .
C62 C66 1.538(13) .
C63 C64 1.511(11) .
C63 C65 1.562(12) .
C66 C67 1.552(12) .
C66 C68 1.552(12) .
C69 C74 1.363(14) .
C69 C70 1.367(14) .
C70 C71 1.439(15) .
C70 C75 1.495(16) .
C71 C72 1.36(2) .
C72 C73 1.27(2) .
C73 C74 1.331(16) .
C74 C78 1.498(19) .
C75 C77 1.515(15) .
C75 C76 1.588(15) .
C78 C80 1.543(16) .
C78 C79 1.621(15) .
O1S C1S 1.35(5) 3
O1S C1S 1.35(5) 4
O1S C1S 1.35(5) .
O1S C1S 1.35(5) 2
O1S C4S 1.43(5) 4
O1S C4S 1.44(5) 2
O1S C4S 1.44(5) .
O1S C4S 1.44(5) 3
C1S C2S 1.520(5) .
C2S C3S 1.520(5) .
C3S C4S 1.521(5) .
